data_2217051
loop_
_publ_author_name
'Guido J. Rei\&s'
'Bajorat, Sara'

_publ_section_title
;
 Redetermination of <i>trans</i>-cyclohexane-1,4-diammonium dichloride
;
_journal_coeditor_code GD2030
_journal_issue 1
_journal_name_full 'Acta Crystallographica Section E'
_journal_page_first o223
_journal_page_last o223
_journal_paper_doi 10.1107/S1600536807064793
_journal_volume 64
_journal_year 2008
_chemical_formula_iupac 'C6 H16 N2 2+, 2Cl -'
_chemical_formula_moiety 'C6 H16 N2 2+, 2Cl -'
_chemical_formula_sum 'C6 H16 Cl2 N2'
_chemical_formula_weight 187.11
_chemical_name_systematic
;
trans-cyclohexane-1,4-diammonium dichloride
;
_space_group_IT_number 14
_space_group_name_Hall '-P 2yn'
_symmetry_cell_setting monoclinic
_symmetry_space_group_name_Hall '-P 2yn'
_symmetry_space_group_name_H-M 'P 1 21/n 1'
_atom_sites_solution_hydrogens difmap
_atom_sites_solution_primary direct
_atom_sites_solution_secondary difmap
_audit_creation_method SHELXL-97
_cell_angle_alpha 90.00
_cell_angle_beta 99.824(18)
_cell_angle_gamma 90.00
_cell_formula_units_Z 2
_cell_length_a 5.2550(11)
_cell_length_b 14.890(3)
_cell_length_c 6.3604(12)
_cell_measurement_reflns_used 1610
_cell_measurement_temperature 293(2)
_cell_measurement_theta_max 17.4
_cell_measurement_theta_min 4.8
_cell_volume 490.38(17)
_computing_cell_refinement 'CrysAlis RED (Kuma Diffraction, 2000)'
_computing_data_collection 'CrysAlis CCD (Kuma Diffraction, 2000)'
_computing_data_reduction 'CrysAlis RED (Kuma Diffraction, 2000)'
_computing_molecular_graphics 'DIAMOND (Brandenburg, 2001)'
_computing_publication_material 'SHELXL97 (Sheldrick, 1997)'
_computing_structure_refinement 'SHELXL97 (Sheldrick, 1997)'
_computing_structure_solution 'SHELXS97 (Sheldrick, 1997)'
_diffrn_ambient_temperature 293(2)
_diffrn_measured_fraction_theta_full 0.998
_diffrn_measured_fraction_theta_max 0.998
_diffrn_measurement_device_type 'Stoe STADI CCD'
_diffrn_measurement_method '\w scans'
_diffrn_radiation_monochromator graphite
_diffrn_radiation_source 'fine-focus sealed tube'
_diffrn_radiation_type MoK\a
_diffrn_radiation_wavelength 0.71073
_diffrn_reflns_av_R_equivalents 0.0429
_diffrn_reflns_av_sigmaI/netI 0.0198
_diffrn_reflns_limit_h_max 7
_diffrn_reflns_limit_h_min -7
_diffrn_reflns_limit_k_max 22
_diffrn_reflns_limit_k_min -22
_diffrn_reflns_limit_l_max 9
_diffrn_reflns_limit_l_min -8
_diffrn_reflns_number 13502
_diffrn_reflns_theta_full 32.49
_diffrn_reflns_theta_max 32.49
_diffrn_reflns_theta_min 4.25
_exptl_absorpt_coefficient_mu 0.601
_exptl_absorpt_correction_type none
_exptl_crystal_colour colourless
_exptl_crystal_density_diffrn 1.267
_exptl_crystal_density_method 'not measured'
_exptl_crystal_description block
_exptl_crystal_F_000 200
_exptl_crystal_size_max 0.30
_exptl_crystal_size_mid 0.24
_exptl_crystal_size_min 0.20
_refine_diff_density_max 0.408
_refine_diff_density_min -0.277
_refine_ls_extinction_coef 0.174(6)
_refine_ls_extinction_expression Fc^*^=kFc[1+0.001xFc^2^\l^3^/sin(2\q)]^-1/4^
_refine_ls_extinction_method SHELXL
_refine_ls_goodness_of_fit_ref 1.035
_refine_ls_hydrogen_treatment refall
_refine_ls_matrix_type full
_refine_ls_number_parameters 79
_refine_ls_number_reflns 1766
_refine_ls_number_restraints 0
_refine_ls_restrained_S_all 1.035
_refine_ls_R_factor_all 0.0428
_refine_ls_R_factor_gt 0.0375
_refine_ls_shift/su_max 0.000
_refine_ls_shift/su_mean 0.000
_refine_ls_structure_factor_coef Fsqd
_refine_ls_weighting_details 'calc w=1/[\s^2^(Fo^2^)+0.3P] where P=(Fo^2^+2Fc^2^)/3'
_refine_ls_weighting_scheme calc
_refine_ls_wR_factor_gt 0.0699
_refine_ls_wR_factor_ref 0.0722
_reflns_number_gt 1562
_reflns_number_total 1766
_reflns_threshold_expression >2sigma(I)
_cod_data_source_file gd2030.cif
_cod_data_source_block I
_cod_original_cell_volume 490.39(16)
_cod_original_sg_symbol_H-M 'P 21/n'
_cod_database_code 2217051
_cod_database_fobs_code 2217051

loop_
_symmetry_equiv_pos_as_xyz
'x, y, z'
'-x+1/2, y+1/2, -z+1/2'
'-x, -y, -z'
'x-1/2, -y-1/2, z-1/2'

loop_
_atom_site_type_symbol
_atom_site_label
_atom_site_fract_x
_atom_site_fract_y
_atom_site_fract_z
_atom_site_U_iso_or_equiv
_atom_site_adp_type
_atom_site_calc_flag
_atom_site_occupancy
Cl Cl1 0.46825(6) 0.15413(2) 0.46296(5) 0.03915(12) Uani d 1
N N1 0.5260(2) 0.34260(8) 0.24820(19) 0.0338(2) Uani d 1
H H1 0.522(3) 0.2870(13) 0.316(3) 0.051(5) Uiso d 1
H H2 0.642(4) 0.3377(12) 0.168(3) 0.057(5) Uiso d 1
H H3 0.377(4) 0.3498(12) 0.163(3) 0.050(5) Uiso d 1
C C1 0.6023(3) 0.50463(8) 0.3001(2) 0.0335(3) Uani d 1
H H11 0.448(3) 0.5150(11) 0.198(3) 0.041(4) Uiso d 1
H H12 0.738(4) 0.5022(11) 0.221(3) 0.043(4) Uiso d 1
C C2 0.5751(2) 0.41590(8) 0.41008(18) 0.0281(2) Uani d 1
H H21 0.726(3) 0.4018(10) 0.503(2) 0.029(3) Uiso d 1
C C3 0.3565(3) 0.41864(9) 0.5386(2) 0.0358(3) Uani d 1
H H31 0.203(3) 0.4276(11) 0.445(3) 0.042(4) Uiso d 1
H H32 0.355(3) 0.3590(11) 0.613(3) 0.044(4) Uiso d 1

loop_
_atom_site_aniso_label
_atom_site_aniso_U_11
_atom_site_aniso_U_22
_atom_site_aniso_U_33
_atom_site_aniso_U_12
_atom_site_aniso_U_13
_atom_site_aniso_U_23
Cl1 0.03850(18) 0.03987(18) 0.04168(19) -0.00250(12) 0.01427(13) 0.00190(13)
N1 0.0361(5) 0.0330(5) 0.0350(5) -0.0006(4) 0.0137(4) -0.0018(4)
C1 0.0416(6) 0.0331(6) 0.0301(6) -0.0022(5) 0.0179(5) 0.0026(4)
C2 0.0275(5) 0.0315(5) 0.0267(5) 0.0006(4) 0.0082(4) 0.0021(4)
C3 0.0394(6) 0.0341(6) 0.0390(6) -0.0078(5) 0.0211(5) -0.0008(5)

loop_
_atom_type_symbol
_atom_type_description
_atom_type_scat_dispersion_real
_atom_type_scat_dispersion_imag
_atom_type_scat_source
C C 0.0033 0.0016 'International Tables Vol C Tables 4.2.6.8 and 6.1.1.4'
N N 0.0061 0.0033 'International Tables Vol C Tables 4.2.6.8 and 6.1.1.4'
H H 0.0000 0.0000 'International Tables Vol C Tables 4.2.6.8 and 6.1.1.4'
Cl Cl 0.1484 0.1585 'International Tables Vol C Tables 4.2.6.8 and 6.1.1.4'

loop_
_geom_angle_atom_site_label_1
_geom_angle_atom_site_label_2
_geom_angle_atom_site_label_3
_geom_angle_site_symmetry_1
_geom_angle_site_symmetry_3
_geom_angle
_geom_angle_publ_flag
C2 N1 H1 . . 110.2(11) ?
C2 N1 H2 . . 114.4(13) ?
H1 N1 H2 . . 105.8(16) ?
C2 N1 H3 . . 111.6(12) ?
H1 N1 H3 . . 107.8(16) ?
H2 N1 H3 . . 106.8(18) ?
C2 C1 C3 . 3_666 110.91(10) yes
C2 C1 H11 . . 108.6(10) ?
C3 C1 H11 3_666 . 110.0(10) ?
C2 C1 H12 . . 110.8(10) ?
C3 C1 H12 3_666 . 110.9(10) ?
H11 C1 H12 . . 105.6(15) ?
N1 C2 C3 . . 109.47(10) yes
N1 C2 C1 . . 109.79(10) yes
C3 C2 C1 . . 111.39(10) yes
N1 C2 H21 . . 107.7(9) ?
C3 C2 H21 . . 107.6(9) ?
C1 C2 H21 . . 110.8(9) ?
C2 C3 C1 . 3_666 110.36(10) yes
C2 C3 H31 . . 108.1(11) ?
C1 C3 H31 3_666 . 109.5(10) ?
C2 C3 H32 . . 107.4(10) ?
C1 C3 H32 3_666 . 110.8(10) ?
H31 C3 H32 . . 110.6(15) ?

loop_
_geom_bond_atom_site_label_1
_geom_bond_atom_site_label_2
_geom_bond_site_symmetry_2
_geom_bond_distance
_geom_bond_publ_flag
N1 C2 . 1.4924(16) yes
C1 C2 . 1.5130(17) yes
C1 C3 3_666 1.5259(18) ?
C1 H11 . 0.959(17) ?
C1 H12 . 0.941(19) ?
C2 C3 . 1.5201(16) yes
C2 H21 . 0.928(15) ?
C3 C1 3_666 1.5259(18) ?
C3 H31 . 0.927(17) ?
C3 H32 . 1.008(17) ?

loop_
_geom_hbond_atom_site_label_D
_geom_hbond_atom_site_label_H
_geom_hbond_atom_site_label_A
_geom_hbond_site_symmetry_A
_geom_hbond_distance_DH
_geom_hbond_distance_HA
_geom_hbond_distance_DA
_geom_hbond_angle_DHA
N1 H3 Cl1 4_565 0.88(2) 2.30(2) 3.1734(15) 170.3(16)
N1 H2 Cl1 4_665 0.86(2) 2.33(2) 3.1833(13) 171.9(17)
N1 H1 Cl1 . 0.93(2) 2.23(2) 3.1584(13) 173.9(16)

loop_
_geom_torsion_atom_site_label_1
_geom_torsion_atom_site_label_2
_geom_torsion_atom_site_label_3
_geom_torsion_atom_site_label_4
_geom_torsion_site_symmetry_1
_geom_torsion_site_symmetry_4
_geom_torsion
C3 C1 C2 N1 3_666 . 178.07(10)
C3 C1 C2 C3 3_666 . 56.65(16)
N1 C2 C3 C1 . 3_666 -177.94(11)
C1 C2 C3 C1 . 3_666 -56.34(16)
